data_4303231
loop_
_publ_author_name
'Abiodun Omokehinde Eseola'
'Wen Li'
'Rong Gao'
'Min Zhang'
'Xiang Hao'
'Tongling Liang'
'Nelson Okpako Obi-Egbedi'
'Wen-Hua Sun'

_publ_contact_author
;
Wen-Hua_Sun
Institute_of_Chemistry
Chinese_Academy_of_Sciences
Beijing_100080
China
;
_publ_section_title
;
Syntheses, Structures, and Fluorescent Properties of
2-(1H-Imidazol-2-yl)phenols and Their Neutral Zn(II) Complexes
;
_journal_name_full 'Inorganic Chemistry'
_journal_page_first 9133
_journal_page_last 9146
_journal_paper_doi 10.1021/ic9008703
_journal_volume 48
_journal_year 2009
_chemical_formula_sum 'C25 H26 N2 O2'
_chemical_formula_weight 386.48
_chemical_name_systematic
;
 ?
;
_space_group_IT_number 2
_symmetry_cell_setting triclinic
_symmetry_space_group_name_Hall '-P 1'
_symmetry_space_group_name_H-M 'P -1'
_atom_sites_solution_hydrogens geom
_atom_sites_solution_primary direct
_atom_sites_solution_secondary difmap
_audit_creation_method SHELXL-97
_cell_angle_alpha 73.11(3)
_cell_angle_beta 73.80(3)
_cell_angle_gamma 88.26(3)
_cell_formula_units_Z 2
_cell_length_a 8.2745(17)
_cell_length_b 11.232(2)
_cell_length_c 12.311(3)
_cell_measurement_temperature 173(2)
_cell_measurement_theta_max 27.48
_cell_measurement_theta_min 1.80
_cell_volume 1049.7(5)
_computing_cell_refinement 'Siemens SMART & SAINT'
_computing_data_collection 'Siemens SMART'
_computing_data_reduction 'Siemens XPREP'
_computing_molecular_graphics 'Bruker SHELXTL'
_computing_publication_material 'Bruker SHELXTL'
_computing_structure_refinement 'Siemens SHELXTL'
_computing_structure_solution 'Siemens SHELXTL'
_diffrn_ambient_temperature 173(2)
_diffrn_measured_fraction_theta_full 0.996
_diffrn_measured_fraction_theta_max 0.996
_diffrn_measurement_device_type 'Bruker P4'
_diffrn_measurement_method '\w scans'
_diffrn_radiation_monochromator graphite
_diffrn_radiation_source 'fine-focus sealed tube'
_diffrn_radiation_type MoK\a
_diffrn_radiation_wavelength 0.71073
_diffrn_reflns_av_R_equivalents 0.0313
_diffrn_reflns_av_sigmaI/netI 0.0462
_diffrn_reflns_limit_h_max 10
_diffrn_reflns_limit_h_min -10
_diffrn_reflns_limit_k_max 14
_diffrn_reflns_limit_k_min -14
_diffrn_reflns_limit_l_max 15
_diffrn_reflns_limit_l_min -15
_diffrn_reflns_number 8674
_diffrn_reflns_theta_full 27.48
_diffrn_reflns_theta_max 27.48
_diffrn_reflns_theta_min 1.80
_diffrn_standards_decay_% 0
_diffrn_standards_interval_count 0
_diffrn_standards_interval_time .
_diffrn_standards_number 0
_exptl_absorpt_coefficient_mu 0.078
_exptl_absorpt_correction_T_max 1.1023
_exptl_absorpt_correction_T_min 0.9167
_exptl_absorpt_correction_type empirical
_exptl_absorpt_process_details 'SADABS (Sheldrick, 1996)'
_exptl_crystal_colour Colourless
_exptl_crystal_density_diffrn 1.223
_exptl_crystal_density_method 'not measured'
_exptl_crystal_description Block
_exptl_crystal_F_000 412
_exptl_crystal_size_max .70
_exptl_crystal_size_mid .40
_exptl_crystal_size_min .26
_refine_diff_density_max 0.281
_refine_diff_density_min -0.518
_refine_diff_density_rms 0.124
_refine_ls_extinction_method none
_refine_ls_goodness_of_fit_ref 1.281
_refine_ls_hydrogen_treatment constr
_refine_ls_matrix_type full
_refine_ls_number_parameters 277
_refine_ls_number_reflns 4798
_refine_ls_number_restraints 1
_refine_ls_restrained_S_all 1.281
_refine_ls_R_factor_gt 0.0734
_refine_ls_shift/su_max 0.000
_refine_ls_shift/su_mean 0.000
_refine_ls_structure_factor_coef Fsqd
_refine_ls_weighting_details 'calc w=1/[\s^2^(Fo^2^)+(0.0866P)^2^+0.1893P] where P=(Fo^2^+2Fc^2^)/3'
_refine_ls_weighting_scheme calc
_refine_ls_wR_factor_gt 0.1697
_refine_ls_wR_factor_ref 0.1876
_reflns_number_gt 4002
_reflns_number_total 4798
_reflns_threshold_expression >2sigma(I)
_cod_data_source_file ic9008703_si_001_3.cif
_cod_data_source_block L5
_cod_depositor_comments
;
The following automatic conversions were performed:
'_symmetry_cell_setting' value 'Triclinic' changed to 'triclinic'
according to '/home/saulius/struct/CIF-dictionaries/cif_core.dic'
dictionary named 'cif_core.dic' version 2.4.1 from 2010-06-29.

Automatic conversion script
Id: cif_fix_enum 1527 2010-12-29 10:47:43Z saulius 
;
_cod_original_cell_volume 1049.7(4)
_cod_database_code 4303231
_refine_ls_r_factor_ref 0.0983

loop_
_symmetry_equiv_pos_as_xyz
'x, y, z'
'-x, -y, -z'

loop_
_atom_site_label
_atom_site_type_symbol
_atom_site_fract_x
_atom_site_fract_y
_atom_site_fract_z
_atom_site_U_iso_or_equiv
_atom_site_adp_type
_atom_site_occupancy
_atom_site_symmetry_multiplicity
_atom_site_calc_flag
_atom_site_refinement_flags
_atom_site_disorder_assembly
_atom_site_disorder_group
O1 O 0.3637(2) 0.19554(14) 0.58814(14) 0.0309(4) Uani 1 1 d . . .
H1O H 0.3312 0.2254 0.5215 0.053(9) Uiso 1 1 d R . .
O2 O 0.2741(2) 0.77729(15) 0.47886(15) 0.0360(4) Uani 1 1 d . B .
H2O H 0.3906 0.8019 0.4632 0.058(9) Uiso 1 1 d R . .
N1 N 0.2280(2) 0.55090(16) 0.42521(14) 0.0219(4) Uani 1 1 d . . .
N2 N 0.2482(2) 0.35276(16) 0.43204(15) 0.0227(4) Uani 1 1 d . . .
H2N H 0.2417 0.6285 0.4467 0.050(8) Uiso 1 1 d R . .
C1 C 0.3530(3) 0.28453(19) 0.64582(18) 0.0238(4) Uani 1 1 d . . .
C2 C 0.3940(3) 0.2510(2) 0.75346(19) 0.0271(5) Uani 1 1 d . . .
C3 C 0.3880(3) 0.3410(2) 0.81116(18) 0.0283(5) Uani 1 1 d . . .
H3 H 0.4131 0.3185 0.8850 0.034 Uiso 1 1 calc R . .
C4 C 0.3469(3) 0.4626(2) 0.76553(18) 0.0260(5) Uani 1 1 d . . .
C5 C 0.3045(3) 0.4933(2) 0.65965(18) 0.0244(4) Uani 1 1 d . . .
H5 H 0.2738 0.5756 0.6279 0.029 Uiso 1 1 calc R . .
C6 C 0.3060(2) 0.40563(19) 0.59862(17) 0.0230(4) Uani 1 1 d . . .
C7 C 0.2614(3) 0.43626(19) 0.48688(17) 0.0224(4) Uani 1 1 d . . .
C8 C 0.2077(2) 0.41645(19) 0.32968(17) 0.0215(4) Uani 1 1 d . . .
C9 C 0.1962(3) 0.54063(19) 0.32324(17) 0.0224(4) Uani 1 1 d . . .
C10 C 0.1846(3) 0.34786(19) 0.24870(17) 0.0226(4) Uani 1 1 d . . .
C11 C 0.2650(3) 0.2366(2) 0.2481(2) 0.0308(5) Uani 1 1 d . . .
H11 H 0.3335 0.2062 0.2996 0.037 Uiso 1 1 calc R . .
C12 C 0.2460(3) 0.1699(2) 0.1732(2) 0.0346(5) Uani 1 1 d . . .
H12 H 0.3014 0.0945 0.1738 0.041 Uiso 1 1 calc R . .
C24 C 0.1713(4) 0.8756(3) 0.5020(3) 0.0488(7) Uani 1 1 d D . .
H24A H 0.0521 0.8484 0.5179 0.059 Uiso 1 1 calc R A 1
H24B H 0.1992 0.9480 0.4299 0.059 Uiso 1 1 calc R A 1
C25' C 0.188(2) 0.9171(11) 0.6031(10) 0.049(3) Uani 0.55(6) 1 d PD B 1
H25A H 0.1125 0.9846 0.6128 0.074 Uiso 0.55(6) 1 calc PR B 1
H25B H 0.3046 0.9471 0.5874 0.074 Uiso 0.55(6) 1 calc PR B 1
H25C H 0.1577 0.8469 0.6757 0.074 Uiso 0.55(6) 1 calc PR B 1
C25 C 0.230(5) 0.922(2) 0.588(2) 0.118(10) Uani 0.45(6) 1 d PD B 2
H25D H 0.1606 0.9901 0.6059 0.176 Uiso 0.45(6) 1 calc PR B 2
H25E H 0.3480 0.9526 0.5530 0.176 Uiso 0.45(6) 1 calc PR B 2
H25F H 0.2185 0.8540 0.6609 0.176 Uiso 0.45(6) 1 calc PR B 2
C16 C 0.1720(2) 0.65373(19) 0.23333(18) 0.0220(4) Uani 1 1 d . . .
C17 C 0.2485(3) 0.6695(2) 0.11250(18) 0.0253(5) Uani 1 1 d . . .
H17 H 0.3104 0.6044 0.0884 0.030 Uiso 1 1 calc R . .
C19 C 0.1440(3) 0.8740(2) 0.0625(2) 0.0328(5) Uani 1 1 d . . .
H19 H 0.1348 0.9492 0.0047 0.039 Uiso 1 1 calc R . .
C18 C 0.2346(3) 0.7792(2) 0.02791(19) 0.0296(5) Uani 1 1 d . . .
H18 H 0.2871 0.7892 -0.0536 0.035 Uiso 1 1 calc R . .
C14 C 0.0665(3) 0.3219(2) 0.0974(2) 0.0299(5) Uani 1 1 d . . .
H14 H -0.0009 0.3517 0.0450 0.036 Uiso 1 1 calc R . .
C21 C 0.0811(3) 0.7501(2) 0.26623(19) 0.0261(5) Uani 1 1 d . . .
H21 H 0.0284 0.7410 0.3476 0.031 Uiso 1 1 calc R . .
C13 C 0.1472(3) 0.2127(2) 0.0978(2) 0.0325(5) Uani 1 1 d . . .
H13 H 0.1347 0.1670 0.0463 0.039 Uiso 1 1 calc R . .
C23 C 0.3498(3) 0.5577(2) 0.8301(2) 0.0351(5) Uani 1 1 d . . .
H23A H 0.3160 0.6377 0.7866 0.053 Uiso 1 1 calc R . .
H23B H 0.4639 0.5680 0.8360 0.053 Uiso 1 1 calc R . .
H23C H 0.2712 0.5292 0.9098 0.053 Uiso 1 1 calc R . .
C15 C 0.0830(3) 0.3889(2) 0.17302(18) 0.0256(5) Uani 1 1 d . . .
H15 H 0.0248 0.4631 0.1732 0.031 Uiso 1 1 calc R . .
C20 C 0.0666(3) 0.8596(2) 0.1814(2) 0.0324(5) Uani 1 1 d . . .
H20 H 0.0036 0.9245 0.2049 0.039 Uiso 1 1 calc R . .
C22 C 0.4444(3) 0.1209(2) 0.8032(2) 0.0388(6) Uani 1 1 d . . .
H22A H 0.5597 0.1110 0.7586 0.058 Uiso 1 1 calc R . .
H22B H 0.3672 0.0604 0.7969 0.058 Uiso 1 1 calc R . .
H22C H 0.4391 0.1066 0.8866 0.058 Uiso 1 1 calc R . .

loop_
_atom_site_aniso_label
_atom_site_aniso_U_11
_atom_site_aniso_U_22
_atom_site_aniso_U_33
_atom_site_aniso_U_23
_atom_site_aniso_U_13
_atom_site_aniso_U_12
O1 0.0414(9) 0.0240(8) 0.0320(8) -0.0086(6) -0.0172(7) 0.0032(7)
O2 0.0371(9) 0.0299(9) 0.0459(10) -0.0195(8) -0.0106(8) 0.0036(7)
N1 0.0251(9) 0.0226(9) 0.0193(8) -0.0071(7) -0.0072(7) 0.0002(7)
N2 0.0262(9) 0.0210(9) 0.0225(8) -0.0064(7) -0.0093(7) -0.0006(7)
C1 0.0224(10) 0.0248(11) 0.0241(10) -0.0076(8) -0.0054(8) -0.0025(8)
C2 0.0256(11) 0.0279(11) 0.0242(10) -0.0014(8) -0.0078(8) 0.0006(8)
C3 0.0234(10) 0.0415(13) 0.0186(10) -0.0063(9) -0.0059(8) -0.0012(9)
C4 0.0212(10) 0.0345(12) 0.0231(10) -0.0114(9) -0.0041(8) -0.0009(8)
C5 0.0244(10) 0.0253(11) 0.0235(10) -0.0082(8) -0.0055(8) 0.0011(8)
C6 0.0207(10) 0.0260(11) 0.0217(10) -0.0062(8) -0.0060(8) -0.0006(8)
C7 0.0245(10) 0.0209(10) 0.0222(10) -0.0076(8) -0.0055(8) -0.0008(8)
C8 0.0215(10) 0.0222(10) 0.0219(10) -0.0072(8) -0.0072(8) -0.0002(8)
C9 0.0225(10) 0.0246(10) 0.0209(10) -0.0082(8) -0.0059(8) -0.0005(8)
C10 0.0251(10) 0.0212(10) 0.0224(10) -0.0080(8) -0.0061(8) -0.0027(8)
C11 0.0367(12) 0.0263(12) 0.0329(12) -0.0094(9) -0.0151(10) 0.0038(9)
C12 0.0433(14) 0.0257(12) 0.0381(13) -0.0149(10) -0.0115(10) 0.0050(10)
C24 0.0464(16) 0.0327(14) 0.0610(18) -0.0171(13) -0.0022(13) 0.0081(11)
C25' 0.045(5) 0.050(5) 0.057(5) -0.034(4) -0.001(4) 0.001(3)
C25 0.088(13) 0.110(14) 0.155(18) -0.110(14) 0.042(12) -0.018(10)
C16 0.0219(10) 0.0220(10) 0.0242(10) -0.0070(8) -0.0094(8) -0.0008(8)
C17 0.0281(11) 0.0254(11) 0.0262(10) -0.0101(8) -0.0110(8) 0.0008(8)
C19 0.0367(13) 0.0247(11) 0.0364(12) -0.0004(9) -0.0184(10) 0.0016(9)
C18 0.0349(12) 0.0308(12) 0.0235(10) -0.0046(9) -0.0124(9) -0.0008(9)
C14 0.0339(12) 0.0331(12) 0.0275(11) -0.0114(9) -0.0132(9) -0.0015(9)
C21 0.0242(10) 0.0266(11) 0.0285(11) -0.0099(9) -0.0073(8) 0.0009(8)
C13 0.0380(13) 0.0333(13) 0.0301(12) -0.0173(10) -0.0066(10) -0.0049(10)
C23 0.0348(13) 0.0469(15) 0.0306(12) -0.0202(11) -0.0112(10) 0.0014(10)
C15 0.0265(11) 0.0235(11) 0.0290(11) -0.0091(8) -0.0099(9) 0.0011(8)
C20 0.0315(12) 0.0237(11) 0.0435(13) -0.0105(10) -0.0128(10) 0.0054(9)
C22 0.0451(14) 0.0348(14) 0.0322(12) -0.0005(10) -0.0140(11) 0.0030(11)

loop_
_atom_type_symbol
_atom_type_description
_atom_type_scat_dispersion_real
_atom_type_scat_dispersion_imag
_atom_type_scat_source
C C 0.0033 0.0016 'International Tables Vol C Tables 4.2.6.8 and 6.1.1.4'
H H 0.0000 0.0000 'International Tables Vol C Tables 4.2.6.8 and 6.1.1.4'
N N 0.0061 0.0033 'International Tables Vol C Tables 4.2.6.8 and 6.1.1.4'
O O 0.0106 0.0060 'International Tables Vol C Tables 4.2.6.8 and 6.1.1.4'

loop_
_geom_angle_atom_site_label_1
_geom_angle_atom_site_label_2
_geom_angle_atom_site_label_3
_geom_angle
_geom_angle_site_symmetry_1
_geom_angle_site_symmetry_3
_geom_angle_publ_flag
C1 O1 H1O 110.6 . . ?
C24 O2 H2O 109.8 . . ?
C7 N1 C9 107.82(17) . . ?
C7 N1 H2N 123.6 . . ?
C9 N1 H2N 128.0 . . ?
C7 N2 C8 106.73(17) . . ?
O1 C1 C2 117.49(19) . . ?
O1 C1 C6 121.76(18) . . ?
C2 C1 C6 120.74(19) . . ?
C3 C2 C1 118.1(2) . . ?
C3 C2 C22 121.6(2) . . ?
C1 C2 C22 120.3(2) . . ?
C2 C3 C4 122.79(19) . . ?
C2 C3 H3 118.6 . . ?
C4 C3 H3 118.6 . . ?
C5 C4 C3 118.1(2) . . ?
C5 C4 C23 121.6(2) . . ?
C3 C4 C23 120.2(2) . . ?
C4 C5 C6 121.4(2) . . ?
C4 C5 H5 119.3 . . ?
C6 C5 H5 119.3 . . ?
C5 C6 C1 118.77(18) . . ?
C5 C6 C7 122.20(19) . . ?
C1 C6 C7 119.03(19) . . ?
N2 C7 N1 110.55(17) . . ?
N2 C7 C6 123.53(19) . . ?
N1 C7 C6 125.92(18) . . ?
C9 C8 N2 109.27(17) . . ?
C9 C8 C10 131.15(19) . . ?
N2 C8 C10 119.58(18) . . ?
C8 C9 N1 105.61(18) . . ?
C8 C9 C16 134.58(19) . . ?
N1 C9 C16 119.63(18) . . ?
C15 C10 C11 118.15(19) . . ?
C15 C10 C8 122.51(19) . . ?
C11 C10 C8 119.33(19) . . ?
C12 C11 C10 120.8(2) . . ?
C12 C11 H11 119.6 . . ?
C10 C11 H11 119.6 . . ?
C13 C12 C11 120.3(2) . . ?
C13 C12 H12 119.8 . . ?
C11 C12 H12 119.8 . . ?
O2 C24 C25' 115.1(6) . . ?
O2 C24 C25 107.5(12) . . ?
C25' C24 C25 13.1(15) . . ?
O2 C24 H24A 108.5 . . ?
C25' C24 H24A 108.5 . . ?
C25 C24 H24A 121.6 . . ?
O2 C24 H24B 108.5 . . ?
C25' C24 H24B 108.5 . . ?
C25 C24 H24B 102.6 . . ?
H24A C24 H24B 107.5 . . ?
C24 C25' H25A 109.5 . . ?
C24 C25' H25B 109.5 . . ?
H25A C25' H25B 109.5 . . ?
C24 C25' H25C 109.5 . . ?
H25A C25' H25C 109.5 . . ?
H25B C25' H25C 109.5 . . ?
C24 C25 H25D 109.5 . . ?
C24 C25 H25E 109.5 . . ?
H25D C25 H25E 109.5 . . ?
C24 C25 H25F 109.5 . . ?
H25D C25 H25F 109.5 . . ?
H25E C25 H25F 109.5 . . ?
C21 C16 C17 118.54(19) . . ?
C21 C16 C9 120.90(19) . . ?
C17 C16 C9 120.46(19) . . ?
C18 C17 C16 120.6(2) . . ?
C18 C17 H17 119.7 . . ?
C16 C17 H17 119.7 . . ?
C18 C19 C20 120.2(2) . . ?
C18 C19 H19 119.9 . . ?
C20 C19 H19 119.9 . . ?
C19 C18 C17 119.9(2) . . ?
C19 C18 H18 120.1 . . ?
C17 C18 H18 120.1 . . ?
C13 C14 C15 120.6(2) . . ?
C13 C14 H14 119.7 . . ?
C15 C14 H14 119.7 . . ?
C20 C21 C16 120.7(2) . . ?
C20 C21 H21 119.6 . . ?
C16 C21 H21 119.6 . . ?
C14 C13 C12 119.7(2) . . ?
C14 C13 H13 120.2 . . ?
C12 C13 H13 120.2 . . ?
C4 C23 H23A 109.5 . . ?
C4 C23 H23B 109.5 . . ?
H23A C23 H23B 109.5 . . ?
C4 C23 H23C 109.5 . . ?
H23A C23 H23C 109.5 . . ?
H23B C23 H23C 109.5 . . ?
C14 C15 C10 120.4(2) . . ?
C14 C15 H15 119.8 . . ?
C10 C15 H15 119.8 . . ?
C19 C20 C21 120.0(2) . . ?
C19 C20 H20 120.0 . . ?
C21 C20 H20 120.0 . . ?
C2 C22 H22A 109.5 . . ?
C2 C22 H22B 109.5 . . ?
H22A C22 H22B 109.5 . . ?
C2 C22 H22C 109.5 . . ?
H22A C22 H22C 109.5 . . ?
H22B C22 H22C 109.5 . . ?

loop_
_geom_bond_atom_site_label_1
_geom_bond_atom_site_label_2
_geom_bond_distance
_geom_bond_site_symmetry_2
_geom_bond_publ_flag
O1 C1 1.372(3) . ?
O1 H1O 0.9032 . ?
O2 C24 1.419(3) . ?
O2 H2O 0.9611 . ?
N1 C7 1.356(3) . ?
N1 C9 1.389(3) . ?
N1 H2N 0.9996 . ?
N2 C7 1.328(3) . ?
N2 C8 1.381(3) . ?
C1 C2 1.402(3) . ?
C1 C6 1.405(3) . ?
C2 C3 1.386(3) . ?
C2 C22 1.507(3) . ?
C3 C4 1.389(3) . ?
C3 H3 0.9500 . ?
C4 C5 1.388(3) . ?
C4 C23 1.510(3) . ?
C5 C6 1.399(3) . ?
C5 H5 0.9500 . ?
C6 C7 1.465(3) . ?
C8 C9 1.376(3) . ?
C8 C10 1.479(3) . ?
C9 C16 1.473(3) . ?
C10 C15 1.397(3) . ?
C10 C11 1.399(3) . ?
C11 C12 1.388(3) . ?
C11 H11 0.9500 . ?
C12 C13 1.379(3) . ?
C12 H12 0.9500 . ?
C24 C25' 1.491(6) . ?
C24 C25 1.498(9) . ?
C24 H24A 0.9900 . ?
C24 H24B 0.9900 . ?
C25' H25A 0.9800 . ?
C25' H25B 0.9800 . ?
C25' H25C 0.9800 . ?
C25 H25D 0.9800 . ?
C25 H25E 0.9800 . ?
C25 H25F 0.9800 . ?
C16 C21 1.392(3) . ?
C16 C17 1.405(3) . ?
C17 C18 1.389(3) . ?
C17 H17 0.9500 . ?
C19 C18 1.384(3) . ?
C19 C20 1.387(3) . ?
C19 H19 0.9500 . ?
C18 H18 0.9500 . ?
C14 C13 1.378(3) . ?
C14 C15 1.392(3) . ?
C14 H14 0.9500 . ?
C21 C20 1.389(3) . ?
C21 H21 0.9500 . ?
C13 H13 0.9500 . ?
C23 H23A 0.9800 . ?
C23 H23B 0.9800 . ?
C23 H23C 0.9800 . ?
C15 H15 0.9500 . ?
C20 H20 0.9500 . ?
C22 H22A 0.9800 . ?
C22 H22B 0.9800 . ?
C22 H22C 0.9800 . ?

loop_
_geom_torsion_atom_site_label_1
_geom_torsion_atom_site_label_2
_geom_torsion_atom_site_label_3
_geom_torsion_atom_site_label_4
_geom_torsion
_geom_torsion_site_symmetry_1
_geom_torsion_site_symmetry_2
_geom_torsion_site_symmetry_3
_geom_torsion_site_symmetry_4
_geom_torsion_publ_flag
O1 C1 C2 C3 178.36(18) . . . . ?
C6 C1 C2 C3 -0.5(3) . . . . ?
O1 C1 C2 C22 -1.1(3) . . . . ?
C6 C1 C2 C22 -180.0(2) . . . . ?
C1 C2 C3 C4 -1.4(3) . . . . ?
C22 C2 C3 C4 178.0(2) . . . . ?
C2 C3 C4 C5 2.3(3) . . . . ?
C2 C3 C4 C23 -177.4(2) . . . . ?
C3 C4 C5 C6 -1.3(3) . . . . ?
C23 C4 C5 C6 178.42(19) . . . . ?
C4 C5 C6 C1 -0.6(3) . . . . ?
C4 C5 C6 C7 179.92(18) . . . . ?
O1 C1 C6 C5 -177.35(19) . . . . ?
C2 C1 C6 C5 1.5(3) . . . . ?
O1 C1 C6 C7 2.2(3) . . . . ?
C2 C1 C6 C7 -178.98(19) . . . . ?
C8 N2 C7 N1 1.2(2) . . . . ?
C8 N2 C7 C6 -178.90(18) . . . . ?
C9 N1 C7 N2 -1.7(2) . . . . ?
C9 N1 C7 C6 178.31(19) . . . . ?
C5 C6 C7 N2 -174.24(19) . . . . ?
C1 C6 C7 N2 6.2(3) . . . . ?
C5 C6 C7 N1 5.7(3) . . . . ?
C1 C6 C7 N1 -173.84(19) . . . . ?
C7 N2 C8 C9 -0.1(2) . . . . ?
C7 N2 C8 C10 179.91(18) . . . . ?
N2 C8 C9 N1 -0.9(2) . . . . ?
C10 C8 C9 N1 179.1(2) . . . . ?
N2 C8 C9 C16 173.9(2) . . . . ?
C10 C8 C9 C16 -6.2(4) . . . . ?
C7 N1 C9 C8 1.6(2) . . . . ?
C7 N1 C9 C16 -174.14(17) . . . . ?
C9 C8 C10 C15 -26.1(3) . . . . ?
N2 C8 C10 C15 153.85(19) . . . . ?
C9 C8 C10 C11 154.7(2) . . . . ?
N2 C8 C10 C11 -25.3(3) . . . . ?
C15 C10 C11 C12 0.9(3) . . . . ?
C8 C10 C11 C12 -180.0(2) . . . . ?
C10 C11 C12 C13 0.0(4) . . . . ?
C8 C9 C16 C21 145.9(2) . . . . ?
N1 C9 C16 C21 -39.8(3) . . . . ?
C8 C9 C16 C17 -37.7(3) . . . . ?
N1 C9 C16 C17 136.5(2) . . . . ?
C21 C16 C17 C18 0.4(3) . . . . ?
C9 C16 C17 C18 -176.02(18) . . . . ?
C20 C19 C18 C17 -0.2(3) . . . . ?
C16 C17 C18 C19 -0.3(3) . . . . ?
C17 C16 C21 C20 -0.1(3) . . . . ?
C9 C16 C21 C20 176.32(19) . . . . ?
C15 C14 C13 C12 -0.5(3) . . . . ?
C11 C12 C13 C14 -0.2(4) . . . . ?
C13 C14 C15 C10 1.4(3) . . . . ?
C11 C10 C15 C14 -1.6(3) . . . . ?
C8 C10 C15 C14 179.29(19) . . . . ?
C18 C19 C20 C21 0.6(3) . . . . ?
C16 C21 C20 C19 -0.4(3) . . . . ?
